data_7050259
loop_
_publ_author_name
'Albert Escuer'
'Merc\`e Font-Bard\'ia'
'Salah S. Massoud'
'Franz A. Mautner'
'Evaristo Pe\~nalba'
'Xavier Solans'
'Ramon Vicente'

_publ_section_title
;
 Three new dinuclear copper(II) complexes with [Cu(\m1,3-N3)2Cu]2+ and
 [Cu(\m1,1-N3)2Cu]2+ asymmetrical cores: syntheses, structures and
 magnetic behaviour
;
_journal_issue 6
_journal_name_full 'New J. Chem.'
_journal_page_first 681
_journal_page_last 686
_journal_paper_doi 10.1039/b314526c
_journal_volume 28
_journal_year 2004
_chemical_formula_sum 'C7 H19 Cl Cu N6 O4'
_chemical_formula_weight 350.27
_chemical_name_common '[Cu(Medpt)(N3)](ClO4)'
_chemical_name_systematic
;
?
;
_space_group_IT_number 14
_symmetry_cell_setting monoclinic
_symmetry_space_group_name_Hall '-P 2ybc'
_symmetry_space_group_name_H-M 'P 1 21/c 1'
_atom_sites_solution_hydrogens geom
_atom_sites_solution_primary direct
_atom_sites_solution_secondary difmap
_audit_creation_method SHELXL
_cell_angle_alpha 90.00
_cell_angle_beta 99.77(2)
_cell_angle_gamma 90.00
_cell_formula_units_Z 4
_cell_length_a 7.536(2)
_cell_length_b 12.597(3)
_cell_length_c 14.629(4)
_cell_measurement_reflns_used 56
_cell_measurement_temperature 298(2)
_cell_measurement_theta_max 17.2
_cell_measurement_theta_min 3.5
_cell_volume 1368.6(6)
_computing_molecular_graphics 'SHELXTL/PC v.5.03 (Siemens Ind. Aut.)'
_computing_publication_material 'SHELXTL/PC v.5.03 (Siemens Ind. Aut.)'
_computing_structure_refinement 'SHELXL-93 (Sheldrick, 1993)'
_computing_structure_solution 'SHELXS-86 (Sheldrick, 1990)'
_diffrn_ambient_temperature 298(2)
_diffrn_measurement_device 'mod. STOE 4-circle diffractometer'
_diffrn_measurement_method 'Omega-scan; delta Omega: 1.20 deg.'
_diffrn_radiation_monochromator graphite
_diffrn_radiation_source 'fine-focus sealed tube'
_diffrn_radiation_type MoK\a
_diffrn_radiation_wavelength 0.71069
_diffrn_reflns_av_R_equivalents 0.0265
_diffrn_reflns_av_sigmaI/netI 0.0469
_diffrn_reflns_limit_h_max 9
_diffrn_reflns_limit_h_min -10
_diffrn_reflns_limit_k_max 16
_diffrn_reflns_limit_k_min -16
_diffrn_reflns_limit_l_max 18
_diffrn_reflns_limit_l_min -18
_diffrn_reflns_number 3248
_diffrn_reflns_theta_max 26.00
_diffrn_reflns_theta_min 2.83
_diffrn_standards_decay_% 3
_diffrn_standards_interval_count 100
_diffrn_standards_interval_time '1 h'
_diffrn_standards_number '2   (-1 1 -1; 0 -2 3)'
_exptl_absorpt_coefficient_mu 1.811
_exptl_absorpt_correction_T_max 1.000
_exptl_absorpt_correction_T_min 0.556
_exptl_absorpt_correction_type DIFABS
_exptl_crystal_colour green
_exptl_crystal_density_diffrn 1.700
_exptl_crystal_density_meas 1.68(3)
_exptl_crystal_density_method 'suspension method'
_exptl_crystal_description prism
_exptl_crystal_F_000 724
_exptl_crystal_size_max 0.45
_exptl_crystal_size_mid 0.22
_exptl_crystal_size_min 0.12
_refine_diff_density_max 0.614
_refine_diff_density_min -0.402
_refine_diff_density_rms 0.064
_refine_ls_extinction_method none
_refine_ls_goodness_of_fit_all 1.080
_refine_ls_goodness_of_fit_obs 1.099
_refine_ls_hydrogen_treatment mixed
_refine_ls_matrix_type full
_refine_ls_number_parameters 187
_refine_ls_number_reflns 2662
_refine_ls_number_restraints 4
_refine_ls_restrained_S_all 1.099
_refine_ls_restrained_S_obs 1.099
_refine_ls_R_factor_all 0.0508
_refine_ls_R_factor_obs 0.0387
_refine_ls_shift/esd_max 0.000
_refine_ls_shift/esd_mean 0.000
_refine_ls_structure_factor_coef Fsqd
_refine_ls_weighting_details 'w=1/[\s^2^(Fo^2^)+(0.0379P)^2^+0.6025P] where P=(Fo^2^+2Fc^2^)/3'
_refine_ls_weighting_scheme calc
_refine_ls_wR_factor_all 0.1014
_refine_ls_wR_factor_obs 0.0916
_reflns_number_observed 2223
_reflns_number_total 2684
_reflns_observed_criterion >2sigma(I)
_cod_data_source_file b314526c.txt
_cod_data_source_block ssma1
_cod_depositor_comments
;
The following automatic conversions were performed:
'_symmetry_cell_setting' value 'Monoclinic' changed to 'monoclinic'
according to '/home/saulius/struct/CIF-dictionaries/cif_core.dic'
dictionary named 'cif_core.dic' version 2.4.1 from 2010-06-29.

Automatic conversion script
Id: cif_fix_enum 1527 2010-12-29 10:47:43Z saulius 

The following automatic conversions were performed:

'_refine_ls_weighting_scheme' value 'calc
w=1/[\s^2^(Fo^2^)+(0.0379P)^2^+0.6025P] where P=(Fo^2^+2Fc^2^)/3' was
changed to 'calc'. New tag '_refine_ls_weighting_details' was
created. The value of the new tag was set to
'w=1/[\s^2^(Fo^2^)+(0.0379P)^2^+0.6025P] where P=(Fo^2^+2Fc^2^)/3'.

Automatic conversion script
Id: cif_fix_values 3143 2015-03-26 13:38:13Z robertas 
;
_cod_original_sg_symbol_H-M P2(1)/c
_cod_database_code 7050259

loop_
_symmetry_equiv_pos_as_xyz
'x, y, z'
'-x, y+1/2, -z+1/2'
'-x, -y, -z'
'x, -y-1/2, z-1/2'

loop_
_atom_site_aniso_label
_atom_site_aniso_U_11
_atom_site_aniso_U_22
_atom_site_aniso_U_33
_atom_site_aniso_U_23
_atom_site_aniso_U_13
_atom_site_aniso_U_12
Cu1 0.0313(2) 0.0316(2) 0.0306(2) -0.0032(2) 0.00525(14) 0.0003(2)
N11 0.0392(14) 0.056(2) 0.0375(15) -0.0119(14) -0.0023(12) 0.0085(14)
N12 0.0302(13) 0.0423(15) 0.0280(13) -0.0031(12) -0.0037(11) -0.0056(12)
N13 0.0356(15) 0.083(2) 0.049(2) -0.017(2) -0.0001(13) 0.013(2)
N1 0.042(2) 0.035(2) 0.050(2) 0.0005(13) 0.0085(13) -0.0037(13)
C1 0.069(3) 0.046(2) 0.058(2) 0.017(2) 0.009(2) -0.001(2)
C2 0.078(3) 0.066(3) 0.047(2) 0.016(2) 0.016(2) -0.003(2)
C3 0.070(3) 0.070(3) 0.030(2) -0.002(2) 0.003(2) -0.002(2)
N2 0.0392(14) 0.042(2) 0.0338(14) -0.0086(12) 0.0046(11) -0.0035(12)
C4 0.059(2) 0.050(2) 0.056(2) -0.019(2) 0.003(2) -0.007(2)
C5 0.066(2) 0.039(2) 0.072(3) -0.014(2) 0.012(2) -0.006(2)
C6 0.059(2) 0.037(2) 0.083(3) -0.005(2) 0.021(2) -0.013(2)
N3 0.046(2) 0.040(2) 0.044(2) 0.0030(14) 0.0125(13) 0.0003(13)
C7 0.041(2) 0.061(2) 0.064(2) -0.010(2) 0.014(2) 0.011(2)
Cl2 0.0503(5) 0.0491(5) 0.0559(5) 0.0002(4) 0.0135(4) 0.0023(4)
O1 0.119(3) 0.106(3) 0.074(2) 0.028(2) -0.005(2) 0.019(2)
O2 0.046(2) 0.104(3) 0.110(3) -0.002(2) 0.005(2) 0.007(2)
O3 0.081(2) 0.066(2) 0.142(3) -0.010(2) 0.068(2) -0.007(2)
O4 0.161(4) 0.096(3) 0.100(3) -0.047(2) 0.051(3) -0.025(3)

loop_
_atom_site_label
_atom_site_type_symbol
_atom_site_fract_x
_atom_site_fract_y
_atom_site_fract_z
_atom_site_U_iso_or_equiv
_atom_site_thermal_displace_type
_atom_site_occupancy
_atom_site_calc_flag
_atom_site_refinement_flags
_atom_site_disorder_group
Cu1 Cu 0.26703(5) 0.10604(3) 0.08219(2) 0.03118(13) Uani 1 d . .
N11 N 0.2274(4) 0.0501(3) -0.0545(2) 0.0453(7) Uani 1 d . .
N12 N 0.3358(3) -0.0006(2) -0.0838(2) 0.0345(6) Uani 1 d . .
N13 N 0.5633(4) 0.0511(3) 0.1160(2) 0.0570(9) Uani 1 d . .
N1 N 0.1868(4) -0.0357(2) 0.1162(2) 0.0423(7) Uani 1 d D .
HN1A H 0.0681(15) -0.0388(37) 0.1022(30) 0.079(11) Uiso 1 d D .
HN1B H 0.2381(53) -0.0793(29) 0.0808(26) 0.079(11) Uiso 1 d D .
C1 C 0.2381(6) -0.0725(3) 0.2120(3) 0.0582(10) Uani 1 d . .
H1A H 0.3682(6) -0.0719(3) 0.2290(3) 0.070 Uiso 1 calc R .
H1B H 0.1969(6) -0.1449(3) 0.2170(3) 0.070 Uiso 1 calc R .
C2 C 0.1582(6) -0.0033(4) 0.2763(3) 0.0630(11) Uani 1 d . .
H2A H 0.1785(6) -0.0354(4) 0.3374(3) 0.076 Uiso 1 calc R .
H2B H 0.0292(6) 0.0005(4) 0.2554(3) 0.076 Uiso 1 calc R .
C3 C 0.2328(6) 0.1065(3) 0.2836(2) 0.0571(10) Uani 1 d . .
H3A H 0.1873(6) 0.1424(3) 0.3334(2) 0.068 Uiso 1 calc R .
H3B H 0.3625(6) 0.1015(3) 0.3014(2) 0.068 Uiso 1 calc R .
N2 N 0.1937(3) 0.1740(2) 0.1995(2) 0.0386(6) Uani 1 d . .
C4 C 0.2787(5) 0.2779(3) 0.2271(3) 0.0559(10) Uani 1 d . .
H4A H 0.2209(5) 0.3073(3) 0.2759(3) 0.067 Uiso 1 calc R .
H4B H 0.4038(5) 0.2652(3) 0.2536(3) 0.067 Uiso 1 calc R .
C5 C 0.2734(6) 0.3595(3) 0.1537(3) 0.0589(10) Uani 1 d . .
H5A H 0.3103(6) 0.4270(3) 0.1826(3) 0.071 Uiso 1 calc R .
H5B H 0.1501(6) 0.3671(3) 0.1219(3) 0.071 Uiso 1 calc R .
C6 C 0.3905(5) 0.3349(3) 0.0837(3) 0.0588(10) Uani 1 d . .
H6A H 0.3954(5) 0.3961(3) 0.0440(3) 0.071 Uiso 1 calc R .
H6B H 0.5118(5) 0.3200(3) 0.1152(3) 0.071 Uiso 1 calc R .
N3 N 0.3208(4) 0.2433(2) 0.0272(2) 0.0425(7) Uani 1 d D .
HN3A H 0.4005(37) 0.2305(30) -0.0096(20) 0.052(8) Uiso 1 d D .
HN3B H 0.2228(30) 0.2616(30) -0.0116(20) 0.052(8) Uiso 1 d D .
C7 C -0.0049(5) 0.1887(3) 0.1733(3) 0.0548(10) Uani 1 d . .
H7A H -0.0600(6) 0.1221(5) 0.1530(16) 0.066 Uiso 1 calc R .
H7B H -0.0295(5) 0.2396(15) 0.1239(12) 0.066 Uiso 1 calc R .
H7C H -0.0530(7) 0.2137(19) 0.2260(5) 0.066 Uiso 1 calc R .
Cl2 Cl 0.22976(12) 0.67732(8) 0.07111(7) 0.0513(2) Uani 1 d . .
O1 O 0.2838(6) 0.6339(3) 0.1601(3) 0.1021(13) Uani 1 d . .
O2 O 0.0576(4) 0.7225(3) 0.0701(3) 0.0878(11) Uani 1 d . .
O3 O 0.3512(5) 0.7607(3) 0.0601(3) 0.0906(11) Uani 1 d . .
O4 O 0.2281(7) 0.6001(3) 0.0033(3) 0.115(2) Uani 1 d . .

loop_
_atom_type_symbol
_atom_type_description
_atom_type_scat_dispersion_real
_atom_type_scat_dispersion_imag
_atom_type_scat_source
C C 0.0033 0.0016 'International Tables Vol C Tables 4.2.6.8 and 6.1.1.4'
H H 0.0000 0.0000 'International Tables Vol C Tables 4.2.6.8 and 6.1.1.4'
N N 0.0061 0.0033 'International Tables Vol C Tables 4.2.6.8 and 6.1.1.4'
Cu Cu 0.3201 1.2651 'International Tables Vol C Tables 4.2.6.8 and 6.1.1.4'
O O 0.0106 0.0060 'International Tables Vol C Tables 4.2.6.8 and 6.1.1.4'
Cl Cl 0.1484 0.1585 'International Tables Vol C Tables 4.2.6.8 and 6.1.1.4'

loop_
_geom_angle_atom_site_label_1
_geom_angle_atom_site_label_2
_geom_angle_atom_site_label_3
_geom_angle
_geom_angle_site_symmetry_1
_geom_angle_site_symmetry_3
_geom_angle_publ_flag
N1 Cu1 N3 170.11(13) . . yes
N1 Cu1 N2 91.62(12) . . yes
N3 Cu1 N2 94.46(12) . . yes
N1 Cu1 N11 86.37(13) . . yes
N3 Cu1 N11 84.91(13) . . yes
N2 Cu1 N11 156.08(10) . . yes
N1 Cu1 N13 90.07(13) . . yes
N3 Cu1 N13 95.27(13) . . yes
N2 Cu1 N13 109.29(11) . . yes
N11 Cu1 N13 94.56(11) . . yes
N12 N11 Cu1 122.5(2) . . yes
N13 N12 N11 177.0(3) 3_655 . yes
N12 N13 Cu1 139.4(2) 3_655 . yes
C1 N1 Cu1 119.0(2) . . yes
C1 N1 HN1A 107.5(30) . . ?
Cu1 N1 HN1A 108.8(31) . . ?
C1 N1 HN1B 107.0(30) . . ?
Cu1 N1 HN1B 103.3(30) . . ?
HN1A N1 HN1B 111.1(40) . . ?
N1 C1 C2 110.6(3) . . yes
N1 C1 H1A 109.5(2) . . ?
C2 C1 H1A 109.5(2) . . ?
N1 C1 H1B 109.5(2) . . ?
C2 C1 H1B 109.5(2) . . ?
H1A C1 H1B 108.1 . . ?
C1 C2 C3 113.7(3) . . yes
C1 C2 H2A 108.8(2) . . ?
C3 C2 H2A 108.8(2) . . ?
C1 C2 H2B 108.8(2) . . ?
C3 C2 H2B 108.8(2) . . ?
H2A C2 H2B 107.7 . . ?
N2 C3 C2 117.0(3) . . yes
N2 C3 H3A 108.1(2) . . ?
C2 C3 H3A 108.1(2) . . ?
N2 C3 H3B 108.1(2) . . ?
C2 C3 H3B 108.1(2) . . ?
H3A C3 H3B 107.3 . . ?
C3 N2 C4 105.3(3) . . yes
C3 N2 C7 109.5(3) . . yes
C4 N2 C7 109.2(3) . . yes
C3 N2 Cu1 113.9(2) . . yes
C4 N2 Cu1 115.2(2) . . yes
C7 N2 Cu1 103.6(2) . . yes
C5 C4 N2 117.2(3) . . yes
C5 C4 H4A 108.0(2) . . ?
N2 C4 H4A 108.0(2) . . ?
C5 C4 H4B 108.0(2) . . ?
N2 C4 H4B 108.0(2) . . ?
H4A C4 H4B 107.2 . . ?
C4 C5 C6 114.0(3) . . yes
C4 C5 H5A 108.8(2) . . ?
C6 C5 H5A 108.8(2) . . ?
C4 C5 H5B 108.8(2) . . ?
C6 C5 H5B 108.8(2) . . ?
H5A C5 H5B 107.6 . . ?
N3 C6 C5 110.7(3) . . yes
N3 C6 H6A 109.5(2) . . ?
C5 C6 H6A 109.5(2) . . ?
N3 C6 H6B 109.5(2) . . ?
C5 C6 H6B 109.5(2) . . ?
H6A C6 H6B 108.1 . . ?
C6 N3 Cu1 122.5(2) . . yes
C6 N3 HN3A 105.7(25) . . ?
Cu1 N3 HN3A 107.2(25) . . ?
C6 N3 HN3B 109.7(26) . . ?
Cu1 N3 HN3B 106.5(25) . . ?
HN3A N3 HN3B 103.7(33) . . ?
N2 C7 H7A 109.5(2) . . ?
N2 C7 H7B 109.5(2) . . ?
H7A C7 H7B 109.5 . . ?
N2 C7 H7C 109.5(2) . . ?
H7A C7 H7C 109.5 . . ?
H7B C7 H7C 109.5 . . ?
O4 Cl2 O1 110.8(3) . . yes
O4 Cl2 O2 112.2(3) . . yes
O1 Cl2 O2 106.7(2) . . yes
O4 Cl2 O3 111.4(2) . . yes
O1 Cl2 O3 107.5(3) . . yes
O2 Cl2 O3 108.0(2) . . yes

loop_
_geom_bond_atom_site_label_1
_geom_bond_atom_site_label_2
_geom_bond_distance
_geom_bond_site_symmetry_2
_geom_bond_publ_flag
Cu1 Cu1 5.302(1) 3_655 yes
Cu1 N1 1.976(3) . yes
Cu1 N3 1.978(3) . yes
Cu1 N2 2.075(3) . yes
Cu1 N11 2.093(3) . yes
Cu1 N13 2.309(3) . yes
N11 N12 1.174(4) . yes
N12 N13 1.152(4) 3_655 yes
N13 N12 1.152(4) 3_655 yes
N1 C1 1.463(5) . yes
N1 HN1A 0.884(10) . ?
N1 HN1B 0.887(10) . ?
C1 C2 1.483(6) . yes
C1 H1A 0.97 . ?
C1 H1B 0.97 . ?
C2 C3 1.490(6) . yes
C2 H2A 0.97 . ?
C2 H2B 0.97 . ?
C3 N2 1.483(4) . yes
C3 H3A 0.97 . ?
C3 H3B 0.97 . ?
N2 C4 1.484(4) . yes
N2 C7 1.492(4) . yes
C4 C5 1.482(6) . yes
C4 H4A 0.97 . ?
C4 H4B 0.97 . ?
C5 C6 1.493(6) . yes
C5 H5A 0.97 . ?
C5 H5B 0.97 . ?
C6 N3 1.465(5) . yes
C6 H6A 0.97 . ?
C6 H6B 0.97 . ?
N3 HN3A 0.886(10) . ?
N3 HN3B 0.882(10) . ?
C7 H7A 0.96 . ?
C7 H7B 0.96 . ?
C7 H7C 0.96 . ?
Cl2 O4 1.388(4) . yes
Cl2 O1 1.408(4) . yes
Cl2 O2 1.414(3) . yes
Cl2 O3 1.420(3) . yes
